data_4128216
loop_
_publ_author_name
'Ushimaru, Richiro'
'Liu, Hung-Wen'

_publ_section_title
;
 Biosynthetic Origin of the Atypical Stereochemistry in the Thioheptose
 Core of Albomycin Nucleoside Antibiotics.
;
_journal_issue 6
_journal_name_full 'Journal of the American Chemical Society'
_journal_page_first 2211
_journal_page_last 2214
_journal_paper_doi 10.1021/jacs.8b12565
_journal_volume 141
_journal_year 2019
_chemical_absolute_configuration syn
_chemical_formula_moiety 'C27 H49 N5 O8 Si2'
_chemical_formula_sum 'C27 H49 N5 O8 Si2'
_chemical_formula_weight 627.89
_space_group_crystal_system monoclinic
_space_group_IT_number 4
_space_group_name_Hall 'P 2yb'
_space_group_name_H-M_alt 'P 1 21 1'
_symmetry_space_group_name_Hall 'P 2yb'
_symmetry_space_group_name_H-M 'P 1 21 1'
_atom_sites_solution_hydrogens geom
_audit_creation_method SHELXL-2016/6
_cell_angle_alpha 90
_cell_angle_beta 100.12(2)
_cell_angle_gamma 90
_cell_formula_units_Z 2
_cell_length_a 10.558(4)
_cell_length_b 7.3823(10)
_cell_length_c 22.505(4)
_cell_measurement_reflns_used 678
_cell_measurement_temperature 100(2)
_cell_measurement_theta_max 73.7
_cell_measurement_theta_min 3.95
_cell_volume 1726.8(8)
_computing_cell_refinement 'CrysAlisPro V 1.171.39.46, Agilent Technologies'
_computing_data_collection 'CrysAlisPro V 1.171.39.46, Agilent Technologies'
_computing_data_reduction 'CrysAlisPro V 1.171.39.46, Agilent Technologies'
_computing_molecular_graphics 'XP SHELXTL/PC, Siemens Analytical'
_computing_publication_material 'Shelxl-2016/6, Sheldrick, G. M.'
_computing_structure_refinement 'Shelxl-2016/6, Sheldrick, G. M.'
_computing_structure_solution
;

SHELXT. Sheldrick, G. M. (2015). Acta Cryst. A71, 3-8. 
;
_diffrn_ambient_temperature 100(2)
_diffrn_measured_fraction_theta_full 0.988
_diffrn_measured_fraction_theta_max 0.987
_diffrn_measurement_device_type 'Agilent SuperNova with Atlas S2 CCD'
_diffrn_measurement_method \w-scans
_diffrn_radiation_type CuK\a
_diffrn_radiation_wavelength 1.54184
_diffrn_reflns_av_R_equivalents 0.1183
_diffrn_reflns_av_unetI/netI 0.2170
_diffrn_reflns_Laue_measured_fraction_full 0.988
_diffrn_reflns_Laue_measured_fraction_max 0.987
_diffrn_reflns_limit_h_max 11
_diffrn_reflns_limit_h_min -12
_diffrn_reflns_limit_k_max 8
_diffrn_reflns_limit_k_min -7
_diffrn_reflns_limit_l_max 27
_diffrn_reflns_limit_l_min -22
_diffrn_reflns_number 5911
_diffrn_reflns_point_group_measured_fraction_full 0.704
_diffrn_reflns_point_group_measured_fraction_max 0.701
_diffrn_reflns_theta_full 67.684
_diffrn_reflns_theta_max 68.247
_diffrn_reflns_theta_min 3.991
_diffrn_source 'sealed microfocus tube'
_exptl_absorpt_coefficient_mu 1.355
_exptl_absorpt_correction_T_max 1.00
_exptl_absorpt_correction_T_min 0.737
_exptl_absorpt_correction_type 'Gaussian and multi-scan'
_exptl_absorpt_process_details
;
CrysAlisPro 1.171.39.46 (Rigaku Oxford Diffraction, 2018)
Numerical absorption correction based on gaussian integration over
            a multifaceted crystal model
Empirical absorption correction using spherical harmonics,
 implemented in SCALE3 ABSPACK scaling algorithm.
;
_exptl_crystal_colour colorless
_exptl_crystal_density_diffrn 1.208
_exptl_crystal_description needle
_exptl_crystal_F_000 676
_exptl_crystal_size_max 0.310
_exptl_crystal_size_mid 0.025
_exptl_crystal_size_min 0.016
_refine_diff_density_max 0.493
_refine_diff_density_min -0.386
_refine_diff_density_rms 0.094
_refine_ls_abs_structure_details
;
 Classical Flack method preferred over Parsons because s.u. lower.
;
_refine_ls_abs_structure_Flack 0.10(12)
_refine_ls_extinction_method none
_refine_ls_goodness_of_fit_ref 1.010
_refine_ls_hydrogen_treatment constr
_refine_ls_matrix_type full
_refine_ls_number_parameters 393
_refine_ls_number_reflns 4427
_refine_ls_number_restraints 589
_refine_ls_restrained_S_all 0.956
_refine_ls_R_factor_all 0.1626
_refine_ls_R_factor_gt 0.1036
_refine_ls_shift/su_max 0.001
_refine_ls_shift/su_mean 0.000
_refine_ls_structure_factor_coef Fsqd
_refine_ls_weighting_details 'w=1/[\s^2^(Fo^2^)+(0.0772P)^2^] where P=(Fo^2^+2Fc^2^)/3'
_refine_ls_weighting_scheme calc
_refine_ls_wR_factor_gt 0.2184
_refine_ls_wR_factor_ref 0.2609
_reflns_Friedel_coverage 0.311
_reflns_Friedel_fraction_full 0.367
_reflns_Friedel_fraction_max 0.364
_reflns_number_gt 2518
_reflns_number_total 4427
_reflns_threshold_expression 'I > 2\s(I)'
_cod_data_source_file ja8b12565_si_002.cif
_cod_data_source_block shelx
_cod_database_code 4128216
_shelx_shelxl_version_number 2016/6
_shelx_space_group_comment
;
The symmetry employed for this shelxl refinement is uniquely defined
by the following loop, which should always be used as a source of
symmetry information in preference to the above space-group names.
They are only intended as comments.
;
_shelx_estimated_absorpt_t_min 0.679
_shelx_estimated_absorpt_t_max 0.979

loop_
_space_group_symop_operation_xyz
'x, y, z'
'-x, y+1/2, -z'

loop_
_atom_site_label
_atom_site_type_symbol
_atom_site_fract_x
_atom_site_fract_y
_atom_site_fract_z
_atom_site_U_iso_or_equiv
_atom_site_adp_type
_atom_site_occupancy
_atom_site_site_symmetry_order
_atom_site_calc_flag
_atom_site_refinement_flags_posn
_atom_site_refinement_flags_adp
C1 C 0.7018(10) 0.7117(19) 0.2972(5) 0.023(2) Uani 1 1 d . U
H1 H 0.733782 0.592266 0.284872 0.027 Uiso 1 1 calc R U
C2 C 0.6144(10) 0.800(2) 0.2430(5) 0.025(3) Uani 1 1 d . U
H2 H 0.556820 0.893921 0.256280 0.030 Uiso 1 1 calc R U
C3 C 0.7106(11) 0.8842(19) 0.2075(6) 0.028(3) Uani 1 1 d . U
H3 H 0.675508 0.999032 0.187500 0.033 Uiso 1 1 calc R U
C4 C 0.8287(11) 0.925(2) 0.2589(5) 0.024(2) Uani 1 1 d . U
H4 H 0.908689 0.875672 0.246921 0.029 Uiso 1 1 calc R U
C5 C 0.5956(10) 0.834(2) 0.3785(5) 0.024(2) Uani 1 1 d . U
C6 C 0.5395(10) 0.626(2) 0.4563(5) 0.023(2) Uani 1 1 d . U
C7 C 0.5923(12) 0.479(2) 0.4260(5) 0.029(3) Uani 1 1 d . U
H7 H 0.592488 0.358203 0.440629 0.035 Uiso 1 1 calc R U
C8 C 0.6421(11) 0.520(2) 0.3757(5) 0.025(2) Uani 1 1 d . U
H8 H 0.680219 0.424730 0.356567 0.030 Uiso 1 1 calc R U
C10 C 0.2982(11) 0.7567(19) 0.2437(6) 0.028(3) Uani 1 1 d . U
H10A H 0.342258 0.734497 0.285165 0.042 Uiso 1 1 calc R U
H10B H 0.209211 0.713452 0.239081 0.042 Uiso 1 1 calc R U
H10C H 0.298392 0.886808 0.235182 0.042 Uiso 1 1 calc R U
C11 C 0.3303(13) 0.718(2) 0.1114(6) 0.036(3) Uani 1 1 d . U
H11A H 0.330625 0.851223 0.111507 0.054 Uiso 1 1 calc R U
H11B H 0.243092 0.674760 0.095826 0.054 Uiso 1 1 calc R U
H11C H 0.389282 0.674122 0.085555 0.054 Uiso 1 1 calc R U
C12 C 0.3556(11) 0.3799(19) 0.1935(6) 0.030(3) Uani 1 1 d . U
C13 C 0.4000(13) 0.314(2) 0.2588(6) 0.037(3) Uani 1 1 d . U
H13A H 0.340531 0.358516 0.284369 0.055 Uiso 1 1 calc R U
H13B H 0.486720 0.359796 0.274098 0.055 Uiso 1 1 calc R U
H13C H 0.401091 0.181070 0.259589 0.055 Uiso 1 1 calc R U
C14 C 0.2164(11) 0.332(2) 0.1726(6) 0.036(3) Uani 1 1 d . U
H14A H 0.187310 0.380490 0.132019 0.054 Uiso 1 1 calc R U
H14B H 0.164536 0.383854 0.200461 0.054 Uiso 1 1 calc R U
H14C H 0.206773 0.199769 0.171853 0.054 Uiso 1 1 calc R U
C15 C 0.4398(13) 0.283(2) 0.1544(7) 0.042(4) Uani 1 1 d . U
H15A H 0.424407 0.152138 0.155278 0.063 Uiso 1 1 calc R U
H15B H 0.530656 0.307905 0.170194 0.063 Uiso 1 1 calc R U
H15C H 0.418226 0.326786 0.112740 0.063 Uiso 1 1 calc R U
C16 C 0.9591(13) 0.937(3) 0.1215(7) 0.045(4) Uani 1 1 d . U
H16A H 0.956029 1.038044 0.149399 0.068 Uiso 1 1 calc R U
H16B H 0.984870 0.981873 0.084398 0.068 Uiso 1 1 calc R U
H16C H 1.021655 0.846908 0.140420 0.068 Uiso 1 1 calc R U
C17 C 0.6787(14) 0.996(3) 0.0607(7) 0.049(4) Uani 1 1 d . U
H17A H 0.590343 0.954469 0.060083 0.073 Uiso 1 1 calc R U
H17B H 0.694319 1.008067 0.019239 0.073 Uiso 1 1 calc R U
H17C H 0.690798 1.114228 0.080927 0.073 Uiso 1 1 calc R U
C18 C 0.7946(13) 0.606(2) 0.0588(6) 0.040(3) Uani 1 1 d . U
C19 C 0.8740(17) 0.471(3) 0.0967(8) 0.066(5) Uani 1 1 d . U
H19A H 0.837336 0.447779 0.133058 0.098 Uiso 1 1 calc R U
H19B H 0.961865 0.517147 0.108232 0.098 Uiso 1 1 calc R U
H19C H 0.875446 0.358053 0.073904 0.098 Uiso 1 1 calc R U
C20 C 0.6578(13) 0.540(3) 0.0393(7) 0.045(4) Uani 1 1 d . U
H20A H 0.658841 0.416507 0.023628 0.068 Uiso 1 1 calc R U
H20B H 0.612873 0.620043 0.007665 0.068 Uiso 1 1 calc R U
H20C H 0.613158 0.541579 0.073977 0.068 Uiso 1 1 calc R U
C21 C 0.8540(17) 0.653(4) 0.0013(7) 0.070(5) Uani 1 1 d . U
H21A H 0.852123 0.544661 -0.024126 0.105 Uiso 1 1 calc R U
H21B H 0.943189 0.692902 0.013762 0.105 Uiso 1 1 calc R U
H21C H 0.803737 0.749465 -0.021488 0.105 Uiso 1 1 calc R U
C22 C 0.8492(10) 1.117(2) 0.2759(5) 0.026(2) Uani 1 1 d . U
H22 H 0.866799 1.184464 0.239657 0.031 Uiso 1 1 calc R U
C23 C 0.9658(11) 1.148(2) 0.3284(6) 0.031(3) Uani 1 1 d . U
H23 H 0.951257 1.079811 0.365061 0.037 Uiso 1 1 calc R U
C24 C 0.9901(11) 1.345(2) 0.3439(6) 0.031(2) Uani 1 1 d . U
C25 C 1.1171(12) 1.522(2) 0.4271(6) 0.033(3) Uani 1 1 d . U
C26 C 1.1898(14) 1.461(3) 0.4897(6) 0.049(4) Uani 1 1 d . U
H26A H 1.127747 1.422917 0.514827 0.074 Uiso 1 1 calc R U
H26B H 1.240975 1.562503 0.509142 0.074 Uiso 1 1 calc R U
H26C H 1.246902 1.359686 0.484671 0.074 Uiso 1 1 calc R U
C27 C 1.0155(14) 1.659(3) 0.4349(7) 0.049(4) Uani 1 1 d . U
H27A H 0.978817 1.710157 0.395472 0.073 Uiso 1 1 calc R U
H27B H 1.054253 1.755297 0.461885 0.073 Uiso 1 1 calc R U
H27C H 0.947438 1.599188 0.452229 0.073 Uiso 1 1 calc R U
C28 C 1.2117(14) 1.585(3) 0.3876(6) 0.048(4) Uani 1 1 d . U
H28A H 1.276879 1.491062 0.386497 0.072 Uiso 1 1 calc R U
H28B H 1.253680 1.696747 0.404322 0.072 Uiso 1 1 calc R U
H28C H 1.165473 1.607782 0.346600 0.072 Uiso 1 1 calc R U
N1 N 0.6408(9) 0.6883(16) 0.3511(4) 0.022(2) Uani 1 1 d . U
N2 N 0.5425(9) 0.7933(16) 0.4296(4) 0.024(2) Uani 1 1 d . U
H2N H 0.507594 0.883742 0.446484 0.029 Uiso 1 1 calc R U
N3 N 1.0827(10) 1.0707(18) 0.3061(5) 0.037(3) Uani 1 1 d . U
N4 N 1.1790(11) 1.063(2) 0.3455(6) 0.049(4) Uani 1 1 d . U
N5 N 1.2764(12) 1.048(2) 0.3766(6) 0.054(4) Uani 1 1 d . U
O1 O 0.8045(7) 0.8308(14) 0.3127(3) 0.0245(18) Uani 1 1 d . U
O2 O 0.5421(7) 0.6573(14) 0.2095(3) 0.026(2) Uani 1 1 d . U
O3 O 0.7452(7) 0.7657(13) 0.1657(4) 0.027(2) Uani 1 1 d . U
O4 O 0.5963(8) 0.9930(13) 0.3614(4) 0.0268(19) Uani 1 1 d . U
O5 O 0.4946(8) 0.6111(14) 0.5038(4) 0.031(2) Uani 1 1 d . U
O6 O 0.7400(8) 1.1979(13) 0.2946(4) 0.031(2) Uani 1 1 d . U
H6 H 0.697259 1.117778 0.308794 0.046 Uiso 1 1 calc R U
O7 O 0.9632(9) 1.4716(15) 0.3110(4) 0.039(2) Uani 1 1 d . U
O8 O 1.0558(8) 1.3507(16) 0.4015(4) 0.034(2) Uani 1 1 d . U
Si1 Si 0.3832(3) 0.6333(5) 0.18998(15) 0.0246(8) Uani 1 1 d . U
Si2 Si 0.7943(3) 0.8285(6) 0.10259(16) 0.0298(8) Uani 1 1 d . U

loop_
_atom_site_aniso_label
_atom_site_aniso_U_11
_atom_site_aniso_U_22
_atom_site_aniso_U_33
_atom_site_aniso_U_23
_atom_site_aniso_U_13
_atom_site_aniso_U_12
C1 0.020(4) 0.019(6) 0.029(5) 0.002(4) 0.006(3) 0.000(4)
C2 0.017(4) 0.027(7) 0.030(5) -0.003(5) 0.000(3) -0.001(4)
C3 0.022(5) 0.026(7) 0.035(5) -0.004(4) 0.006(4) -0.006(4)
C4 0.020(4) 0.023(5) 0.030(5) 0.002(4) 0.006(4) 0.001(4)
C5 0.020(5) 0.018(4) 0.032(5) -0.003(4) 0.001(4) -0.001(4)
C6 0.020(5) 0.016(5) 0.032(5) -0.002(4) 0.000(4) 0.000(4)
C7 0.031(6) 0.022(6) 0.035(5) 0.000(5) 0.007(4) 0.001(5)
C8 0.023(5) 0.021(5) 0.031(5) -0.001(4) 0.002(4) 0.003(5)
C10 0.022(5) 0.020(7) 0.043(6) 0.001(6) 0.008(5) 0.001(5)
C11 0.036(6) 0.031(9) 0.042(6) 0.006(6) 0.007(5) 0.006(6)
C12 0.024(5) 0.021(6) 0.042(6) -0.003(5) 0.000(4) -0.006(4)
C13 0.039(6) 0.009(7) 0.060(6) 0.005(6) 0.003(5) 0.000(6)
C14 0.028(5) 0.017(7) 0.059(8) -0.015(7) -0.001(5) -0.009(5)
C15 0.040(7) 0.022(8) 0.063(8) -0.009(7) 0.007(6) 0.007(6)
C16 0.027(6) 0.053(11) 0.057(9) -0.004(8) 0.009(6) -0.008(6)
C17 0.045(7) 0.053(10) 0.047(8) 0.019(8) 0.004(6) 0.007(7)
C18 0.034(5) 0.041(7) 0.044(6) -0.004(5) 0.010(5) -0.002(5)
C19 0.056(9) 0.058(11) 0.076(10) -0.017(8) -0.009(8) 0.031(9)
C20 0.037(6) 0.048(10) 0.051(8) -0.019(7) 0.010(6) -0.008(6)
C21 0.071(10) 0.084(14) 0.062(8) -0.021(9) 0.036(8) -0.017(11)
C22 0.019(4) 0.022(5) 0.037(5) 0.002(5) 0.007(4) 0.006(4)
C23 0.020(4) 0.031(6) 0.040(6) 0.001(5) 0.003(4) -0.007(5)
C24 0.018(5) 0.040(6) 0.036(5) 0.000(4) 0.007(4) 0.001(5)
C25 0.025(5) 0.029(7) 0.044(6) 0.001(5) 0.003(4) -0.006(5)
C26 0.033(7) 0.062(12) 0.048(7) 0.004(7) -0.004(5) -0.010(7)
C27 0.039(7) 0.045(9) 0.058(8) -0.013(8) -0.005(6) 0.005(7)
C28 0.037(7) 0.056(11) 0.050(8) -0.004(7) 0.008(6) -0.020(7)
N1 0.021(4) 0.019(5) 0.026(4) 0.000(3) 0.004(3) 0.005(4)
N2 0.016(4) 0.024(5) 0.035(5) -0.004(4) 0.008(3) 0.000(4)
N3 0.024(4) 0.036(7) 0.051(6) -0.010(5) 0.004(4) -0.002(4)
N4 0.027(4) 0.054(9) 0.063(6) -0.013(6) 0.003(4) 0.005(5)
N5 0.032(5) 0.053(10) 0.070(8) -0.017(7) -0.009(5) 0.009(6)
O1 0.017(3) 0.023(5) 0.033(4) 0.005(4) 0.002(3) 0.001(3)
O2 0.015(3) 0.028(5) 0.034(4) -0.006(4) 0.003(3) -0.005(3)
O3 0.021(4) 0.029(5) 0.033(4) 0.002(3) 0.007(3) 0.004(4)
O4 0.023(4) 0.018(4) 0.041(5) 0.001(4) 0.010(3) 0.001(4)
O5 0.034(4) 0.026(6) 0.037(4) 0.001(4) 0.013(3) 0.000(4)
O6 0.019(4) 0.019(5) 0.055(6) 0.001(5) 0.012(4) 0.004(4)
O7 0.031(5) 0.035(6) 0.048(5) 0.007(5) -0.001(4) -0.010(4)
O8 0.028(4) 0.037(5) 0.036(4) -0.004(4) 0.001(3) -0.001(4)
Si1 0.0164(13) 0.0210(19) 0.0354(17) -0.0028(17) 0.0019(12) 0.0009(14)
Si2 0.0187(14) 0.038(2) 0.0331(17) 0.0039(19) 0.0048(12) -0.0003(16)

loop_
_atom_type_symbol
_atom_type_description
_atom_type_scat_dispersion_real
_atom_type_scat_dispersion_imag
_atom_type_scat_source
C C 0.0181 0.0091 'International Tables Vol C Tables 4.2.6.8 and 6.1.1.4'
H H 0.0000 0.0000 'International Tables Vol C Tables 4.2.6.8 and 6.1.1.4'
N N 0.0311 0.0180 'International Tables Vol C Tables 4.2.6.8 and 6.1.1.4'
O O 0.0492 0.0322 'International Tables Vol C Tables 4.2.6.8 and 6.1.1.4'
Si Si 0.2541 0.3302 'International Tables Vol C Tables 4.2.6.8 and 6.1.1.4'

loop_
_geom_angle_atom_site_label_1
_geom_angle_atom_site_label_2
_geom_angle_atom_site_label_3
_geom_angle
O1 C1 N1 107.4(9)
O1 C1 C2 105.2(10)
N1 C1 C2 114.3(9)
O1 C1 H1 109.9
N1 C1 H1 109.9
C2 C1 H1 109.9
O2 C2 C3 111.3(9)
O2 C2 C1 107.0(11)
C3 C2 C1 103.0(9)
O2 C2 H2 111.7
C3 C2 H2 111.7
C1 C2 H2 111.7
O3 C3 C2 112.3(11)
O3 C3 C4 110.7(10)
C2 C3 C4 101.9(9)
O3 C3 H3 110.6
C2 C3 H3 110.6
C4 C3 H3 110.6
O1 C4 C22 106.5(10)
O1 C4 C3 106.7(10)
C22 C4 C3 115.9(11)
O1 C4 H4 109.2
C22 C4 H4 109.2
C3 C4 H4 109.2
O4 C5 N1 125.8(11)
O4 C5 N2 119.1(12)
N1 C5 N2 115.0(13)
O5 C6 N2 119.5(13)
O5 C6 C7 125.2(14)
N2 C6 C7 115.3(11)
C8 C7 C6 117.6(14)
C8 C7 H7 121.2
C6 C7 H7 121.2
N1 C8 C7 124.3(13)
N1 C8 H8 117.8
C7 C8 H8 117.8
Si1 C10 H10A 109.5
Si1 C10 H10B 109.5
H10A C10 H10B 109.5
Si1 C10 H10C 109.5
H10A C10 H10C 109.5
H10B C10 H10C 109.5
Si1 C11 H11A 109.5
Si1 C11 H11B 109.5
H11A C11 H11B 109.5
Si1 C11 H11C 109.5
H11A C11 H11C 109.5
H11B C11 H11C 109.5
C15 C12 C14 110.1(11)
C15 C12 C13 106.8(11)
C14 C12 C13 109.8(12)
C15 C12 Si1 109.1(10)
C14 C12 Si1 111.6(10)
C13 C12 Si1 109.2(9)
C12 C13 H13A 109.5
C12 C13 H13B 109.5
H13A C13 H13B 109.5
C12 C13 H13C 109.5
H13A C13 H13C 109.5
H13B C13 H13C 109.5
C12 C14 H14A 109.5
C12 C14 H14B 109.5
H14A C14 H14B 109.5
C12 C14 H14C 109.5
H14A C14 H14C 109.5
H14B C14 H14C 109.5
C12 C15 H15A 109.5
C12 C15 H15B 109.5
H15A C15 H15B 109.5
C12 C15 H15C 109.5
H15A C15 H15C 109.5
H15B C15 H15C 109.5
Si2 C16 H16A 109.5
Si2 C16 H16B 109.5
H16A C16 H16B 109.5
Si2 C16 H16C 109.5
H16A C16 H16C 109.5
H16B C16 H16C 109.5
Si2 C17 H17A 109.5
Si2 C17 H17B 109.5
H17A C17 H17B 109.5
Si2 C17 H17C 109.5
H17A C17 H17C 109.5
H17B C17 H17C 109.5
C19 C18 C20 111.5(16)
C19 C18 C21 110.8(15)
C20 C18 C21 109.2(12)
C19 C18 Si2 109.6(11)
C20 C18 Si2 109.7(11)
C21 C18 Si2 105.8(13)
C18 C19 H19A 109.5
C18 C19 H19B 109.5
H19A C19 H19B 109.5
C18 C19 H19C 109.5
H19A C19 H19C 109.5
H19B C19 H19C 109.5
C18 C20 H20A 109.5
C18 C20 H20B 109.5
H20A C20 H20B 109.5
C18 C20 H20C 109.5
H20A C20 H20C 109.5
H20B C20 H20C 109.5
C18 C21 H21A 109.5
C18 C21 H21B 109.5
H21A C21 H21B 109.5
C18 C21 H21C 109.5
H21A C21 H21C 109.5
H21B C21 H21C 109.5
O6 C22 C4 113.0(11)
O6 C22 C23 106.5(10)
C4 C22 C23 113.2(12)
O6 C22 H22 108.0
C4 C22 H22 108.0
C23 C22 H22 108.0
N3 C23 C24 108.7(11)
N3 C23 C22 105.8(10)
C24 C23 C22 113.2(12)
N3 C23 H23 109.7
C24 C23 H23 109.7
C22 C23 H23 109.7
O7 C24 O8 126.3(16)
O7 C24 C23 126.8(12)
O8 C24 C23 106.8(13)
C27 C25 O8 110.1(11)
C27 C25 C28 114.5(15)
O8 C25 C28 108.7(12)
C27 C25 C26 109.8(12)
O8 C25 C26 102.7(12)
C28 C25 C26 110.4(11)
C25 C26 H26A 109.5
C25 C26 H26B 109.5
H26A C26 H26B 109.5
C25 C26 H26C 109.5
H26A C26 H26C 109.5
H26B C26 H26C 109.5
C25 C27 H27A 109.5
C25 C27 H27B 109.5
H27A C27 H27B 109.5
C25 C27 H27C 109.5
H27A C27 H27C 109.5
H27B C27 H27C 109.5
C25 C28 H28A 109.5
C25 C28 H28B 109.5
H28A C28 H28B 109.5
C25 C28 H28C 109.5
H28A C28 H28C 109.5
H28B C28 H28C 109.5
C8 N1 C5 121.0(11)
C8 N1 C1 117.8(11)
C5 N1 C1 121.0(11)
C6 N2 C5 126.6(12)
C6 N2 H2N 116.7
C5 N2 H2N 116.7
N4 N3 C23 113.2(12)
N5 N4 N3 171.2(17)
C1 O1 C4 109.6(8)
C2 O2 Si1 129.3(8)
C3 O3 Si2 124.5(9)
C22 O6 H6 109.5
C24 O8 C25 120.7(12)
O2 Si1 C10 110.7(5)
O2 Si1 C11 109.5(6)
C10 Si1 C11 110.6(6)
O2 Si1 C12 104.4(5)
C10 Si1 C12 111.1(6)
C11 Si1 C12 110.4(7)
O3 Si2 C17 109.9(6)
O3 Si2 C16 109.8(6)
C17 Si2 C16 109.0(8)
O3 Si2 C18 103.3(6)
C17 Si2 C18 111.6(7)
C16 Si2 C18 113.2(7)

loop_
_geom_bond_atom_site_label_1
_geom_bond_atom_site_label_2
_geom_bond_distance
C1 O1 1.393(15)
C1 N1 1.480(14)
C1 C2 1.539(15)
C1 H1 1.0000
C2 O2 1.436(15)
C2 C3 1.530(16)
C2 H2 1.0000
C3 O3 1.381(15)
C3 C4 1.574(16)
C3 H3 1.0000
C4 O1 1.458(14)
C4 C22 1.47(2)
C4 H4 1.0000
C5 O4 1.234(17)
C5 N1 1.369(17)
C5 N2 1.398(15)
C6 O5 1.247(14)
C6 N2 1.379(18)
C6 C7 1.443(19)
C7 C8 1.364(17)
C7 H7 0.9500
C8 N1 1.359(17)
C8 H8 0.9500
C10 Si1 1.865(12)
C10 H10A 0.9800
C10 H10B 0.9800
C10 H10C 0.9800
C11 Si1 1.868(13)
C11 H11A 0.9800
C11 H11B 0.9800
C11 H11C 0.9800
C12 C15 1.534(19)
C12 C14 1.504(16)
C12 C13 1.543(18)
C12 Si1 1.897(14)
C13 H13A 0.9800
C13 H13B 0.9800
C13 H13C 0.9800
C14 H14A 0.9800
C14 H14B 0.9800
C14 H14C 0.9800
C15 H15A 0.9800
C15 H15B 0.9800
C15 H15C 0.9800
C16 Si2 1.894(14)
C16 H16A 0.9800
C16 H16B 0.9800
C16 H16C 0.9800
C17 Si2 1.874(16)
C17 H17A 0.9800
C17 H17B 0.9800
C17 H17C 0.9800
C18 C19 1.47(2)
C18 C20 1.514(19)
C18 C21 1.57(2)
C18 Si2 1.915(17)
C19 H19A 0.9800
C19 H19B 0.9800
C19 H19C 0.9800
C20 H20A 0.9800
C20 H20B 0.9800
C20 H20C 0.9800
C21 H21A 0.9800
C21 H21B 0.9800
C21 H21C 0.9800
C22 O6 1.426(14)
C22 C23 1.566(15)
C22 H22 1.0000
C23 N3 1.522(17)
C23 C24 1.51(2)
C23 H23 1.0000
C24 O7 1.196(18)
C24 O8 1.359(14)
C25 C27 1.51(2)
C25 O8 1.487(18)
C25 C28 1.523(19)
C25 C26 1.546(19)
C26 H26A 0.9800
C26 H26B 0.9800
C26 H26C 0.9800
C27 H27A 0.9800
C27 H27B 0.9800
C27 H27C 0.9800
C28 H28A 0.9800
C28 H28B 0.9800
C28 H28C 0.9800
N2 H2N 0.8800
N3 N4 1.227(16)
N4 N5 1.143(17)
O2 Si1 1.667(7)
O3 Si2 1.661(9)
O6 H6 0.8400

loop_
_geom_hbond_atom_site_label_D
_geom_hbond_atom_site_label_H
_geom_hbond_atom_site_label_A
_geom_hbond_distance_DH
_geom_hbond_distance_HA
_geom_hbond_distance_DA
_geom_hbond_angle_DHA
_geom_hbond_site_symmetry_A
N2 H2N O5 0.88 2.02 2.847(15) 156.3 2_656
O6 H6 O4 0.84 1.96 2.766(13) 161.2 .

loop_
_geom_torsion_atom_site_label_1
_geom_torsion_atom_site_label_2
_geom_torsion_atom_site_label_3
_geom_torsion_atom_site_label_4
_geom_torsion
O1 C1 C2 O2 155.2(9)
N1 C1 C2 O2 -87.2(12)
O1 C1 C2 C3 37.8(12)
N1 C1 C2 C3 155.4(11)
O2 C2 C3 O3 -24.9(14)
C1 C2 C3 O3 89.5(12)
O2 C2 C3 C4 -143.4(10)
C1 C2 C3 C4 -29.0(13)
O3 C3 C4 O1 -107.4(11)
C2 C3 C4 O1 12.2(13)
O3 C3 C4 C22 134.2(11)
C2 C3 C4 C22 -106.2(12)
O5 C6 C7 C8 -177.4(11)
N2 C6 C7 C8 1.5(15)
C6 C7 C8 N1 -2.5(17)
O1 C4 C22 O6 -61.2(12)
C3 C4 C22 O6 57.2(14)
O1 C4 C22 C23 60.0(12)
C3 C4 C22 C23 178.4(10)
O6 C22 C23 N3 -176.7(11)
C4 C22 C23 N3 58.6(14)
O6 C22 C23 C24 -57.7(14)
C4 C22 C23 C24 177.6(10)
N3 C23 C24 O7 91.0(14)
C22 C23 C24 O7 -26.3(18)
N3 C23 C24 O8 -85.3(12)
C22 C23 C24 O8 157.4(9)
C7 C8 N1 C5 4.5(17)
C7 C8 N1 C1 178.5(11)
O4 C5 N1 C8 176.2(11)
N2 C5 N1 C8 -5.0(15)
O4 C5 N1 C1 2.4(17)
N2 C5 N1 C1 -178.8(9)
O1 C1 N1 C8 -117.0(12)
C2 C1 N1 C8 126.6(12)
O1 C1 N1 C5 57.0(13)
C2 C1 N1 C5 -59.4(14)
O5 C6 N2 C5 176.3(10)
C7 C6 N2 C5 -2.7(16)
O4 C5 N2 C6 -176.7(11)
N1 C5 N2 C6 4.4(15)
C24 C23 N3 N4 67.1(17)
C22 C23 N3 N4 -171.0(14)
N1 C1 O1 C4 -153.0(10)
C2 C1 O1 C4 -30.8(12)
C22 C4 O1 C1 136.0(10)
C3 C4 O1 C1 11.7(13)
C3 C2 O2 Si1 -124.1(10)
C1 C2 O2 Si1 124.0(10)
C2 C3 O3 Si2 153.2(8)
C4 C3 O3 Si2 -93.6(12)
O7 C24 O8 C25 -8.2(18)
C23 C24 O8 C25 168.2(10)
C27 C25 O8 C24 68.3(15)
C28 C25 O8 C24 -57.8(15)
C26 C25 O8 C24 -174.8(10)
C2 O2 Si1 C10 -25.8(12)
C2 O2 Si1 C11 96.4(11)
C2 O2 Si1 C12 -145.4(10)
C15 C12 Si1 O2 -53.9(9)
C14 C12 Si1 O2 -175.9(9)
C13 C12 Si1 O2 62.5(10)
C15 C12 Si1 C10 -173.3(8)
C14 C12 Si1 C10 64.7(11)
C13 C12 Si1 C10 -56.9(10)
C15 C12 Si1 C11 63.7(10)
C14 C12 Si1 C11 -58.3(11)
C13 C12 Si1 C11 -179.9(9)
C3 O3 Si2 C17 -50.2(11)
C3 O3 Si2 C16 69.6(11)
C3 O3 Si2 C18 -169.4(9)
